data_4304546
loop_
_publ_author_name
'T\"unde Tunyogi'
'Andrea De\'ak'
'G\'abor T\'ark\'anyi'
'P\'eter Kir\'aly'
'G\'abor P\'alink\'as'

_publ_contact_author_address
; Institute of Structural Chemistry,
  Chemical Research Center of the Hungarian Academy of Sciences,
  H-1525 Budapest,
  P.O.Box 17,
  Hungary
;
_publ_contact_author_email deak@chemres.hu
_publ_contact_author_fax 00-36-1-438-1143
_publ_contact_author_name 'Andrea De\'ak'
_publ_contact_author_phone 00-36-1-438-1161/327
_publ_section_title
;
Solvent-Assisted Spontaneous Resolution of a 16-Membered Ring Containing
Gold(I) Showing Short Au...Au Aurophilic Interaction and a Figure-Eight
Conformation
;
_journal_name_full 'Inorganic Chemistry'
_journal_page_first 2049
_journal_page_last 2055
_journal_paper_doi 10.1021/ic702059v
_journal_volume 47
_journal_year 2008
_chemical_formula_moiety 'C72 H54 Au2 N2 O2 P4, 4(C2 H3 N), 2(N O3)'
_chemical_formula_sum 'C80 H66 Au2 N8 O8 P4'
_chemical_formula_weight 1785.22
_chemical_name_systematic
;
 ?
;
_space_group_IT_number 15
_symmetry_cell_setting monoclinic
_symmetry_space_group_name_Hall '-C 2yc'
_symmetry_space_group_name_H-M 'C 1 2/c 1'
_atom_sites_solution_hydrogens geom
_atom_sites_solution_primary direct
_atom_sites_solution_secondary difmap
_audit_creation_method SHELXL-97
_cell_angle_alpha 90.00
_cell_angle_beta 108.665(8)
_cell_angle_gamma 90.00
_cell_formula_units_Z 4
_cell_length_a 21.985(5)
_cell_length_b 15.655(3)
_cell_length_c 22.109(4)
_cell_measurement_reflns_used 50512
_cell_measurement_temperature 103(2)
_cell_measurement_theta_max 26.45
_cell_measurement_theta_min 3.05
_cell_volume 7209(3)
_diffrn_ambient_temperature 103(2)
_diffrn_measured_fraction_theta_full 0.998
_diffrn_measured_fraction_theta_max 0.998
_diffrn_measurement_device_type 'R Axis Rapid'
_diffrn_measurement_method 'phi and omega scans'
_diffrn_radiation_monochromator graphite
_diffrn_radiation_source 'fine-focus sealed tube'
_diffrn_radiation_type MoK\a
_diffrn_radiation_wavelength 0.71073
_diffrn_reflns_av_R_equivalents 0.1296
_diffrn_reflns_av_sigmaI/netI 0.0825
_diffrn_reflns_limit_h_max 26
_diffrn_reflns_limit_h_min -26
_diffrn_reflns_limit_k_max 18
_diffrn_reflns_limit_k_min -18
_diffrn_reflns_limit_l_max 26
_diffrn_reflns_limit_l_min -26
_diffrn_reflns_number 55823
_diffrn_reflns_theta_full 25.03
_diffrn_reflns_theta_max 25.03
_diffrn_reflns_theta_min 3.06
_exptl_absorpt_coefficient_mu 4.218
_exptl_absorpt_correction_T_max 0.4276
_exptl_absorpt_correction_T_min 0.4276
_exptl_absorpt_correction_type empirical
_exptl_crystal_colour orange
_exptl_crystal_density_diffrn 1.645
_exptl_crystal_density_method 'not measured'
_exptl_crystal_description rhomboidal
_exptl_crystal_F_000 3536
_exptl_crystal_size_max 0.20
_exptl_crystal_size_mid 0.20
_exptl_crystal_size_min 0.20
_refine_diff_density_max 1.383
_refine_diff_density_min -0.927
_refine_diff_density_rms 0.191
_refine_ls_extinction_method none
_refine_ls_goodness_of_fit_ref 1.137
_refine_ls_hydrogen_treatment constr
_refine_ls_matrix_type full
_refine_ls_number_parameters 463
_refine_ls_number_reflns 6358
_refine_ls_number_restraints 0
_refine_ls_restrained_S_all 1.137
_refine_ls_R_factor_all 0.0647
_refine_ls_R_factor_gt 0.0555
_refine_ls_shift/su_max 0.001
_refine_ls_shift/su_mean 0.000
_refine_ls_structure_factor_coef Fsqd
_refine_ls_weighting_details 'calc w=1/[\s^2^(Fo^2^)+(0.0000P)^2^+211.2432P] where P=(Fo^2^+2Fc^2^)/3'
_refine_ls_weighting_scheme calc
_refine_ls_wR_factor_gt 0.1461
_refine_ls_wR_factor_ref 0.1531
_reflns_number_gt 5402
_reflns_number_total 6358
_reflns_threshold_expression >2sigma(I)
_cod_data_source_file ic702059v-file003_2.cif
_cod_data_source_block complex2
_cod_original_sg_symbol_H-M 'C 2/c'
_cod_database_code 4304546

loop_
_symmetry_equiv_pos_as_xyz
'x, y, z'
'-x, y, -z+1/2'
'x+1/2, y+1/2, z'
'-x+1/2, y+1/2, -z+1/2'
'-x, -y, -z'
'x, -y, z-1/2'
'-x+1/2, -y+1/2, -z'
'x+1/2, -y+1/2, z-1/2'

loop_
_atom_site_label
_atom_site_type_symbol
_atom_site_fract_x
_atom_site_fract_y
_atom_site_fract_z
_atom_site_U_iso_or_equiv
_atom_site_adp_type
_atom_site_occupancy
_atom_site_symmetry_multiplicity
_atom_site_calc_flag
_atom_site_refinement_flags
_atom_site_disorder_assembly
_atom_site_disorder_group
Au1 Au 0.004608(17) 0.37233(2) 0.187020(16) 0.02479(14) Uani 1 1 d . . .
P1 P 0.07991(12) 0.47834(15) 0.18955(11) 0.0254(5) Uani 1 1 d . . .
P2 P 0.08452(11) 0.28095(14) 0.34716(11) 0.0247(5) Uani 1 1 d . . .
C1 C 0.1075(4) 0.5563(6) 0.2538(4) 0.0264(19) Uani 1 1 d . . .
C2 C 0.1067(5) 0.6450(6) 0.2388(5) 0.034(2) Uani 1 1 d . . .
H2 H 0.0863 0.6641 0.1963 0.041 Uiso 1 1 calc R . .
C3 C 0.1358(5) 0.7026(6) 0.2860(5) 0.035(2) Uani 1 1 d . . .
H3 H 0.1349 0.7617 0.2759 0.041 Uiso 1 1 calc R . .
C4 C 0.1662(5) 0.6764(6) 0.3481(5) 0.033(2) Uani 1 1 d . . .
H4 H 0.1849 0.7177 0.3802 0.040 Uiso 1 1 calc R . .
C5 C 0.1696(5) 0.5909(7) 0.3638(5) 0.033(2) Uani 1 1 d . . .
N1 N 0.2018(4) 0.5617(5) 0.4244(4) 0.038(2) Uani 1 1 d . . .
H1 H 0.2281 0.5960 0.4523 0.02(3) Uiso 1 1 calc R . .
C6 C 0.1932(5) 0.4791(7) 0.4416(5) 0.033(2) Uani 1 1 d . . .
C7 C 0.2170(5) 0.4486(7) 0.5051(5) 0.041(3) Uani 1 1 d . . .
H7 H 0.2414 0.4853 0.5382 0.050 Uiso 1 1 calc R . .
C8 C 0.2050(6) 0.3667(8) 0.5187(5) 0.045(3) Uani 1 1 d . . .
H8 H 0.2231 0.3466 0.5612 0.055 Uiso 1 1 calc R . .
C9 C 0.1676(5) 0.3118(7) 0.4729(5) 0.036(2) Uani 1 1 d . . .
H9 H 0.1587 0.2555 0.4839 0.044 Uiso 1 1 calc R . .
C10 C 0.1429(5) 0.3414(6) 0.4092(5) 0.029(2) Uani 1 1 d . . .
C11 C 0.1580(5) 0.4224(6) 0.3951(4) 0.029(2) Uani 1 1 d . . .
O1 O 0.1374(4) 0.4452(4) 0.3302(3) 0.0335(15) Uani 1 1 d . . .
C12 C 0.1369(5) 0.5319(6) 0.3167(4) 0.028(2) Uani 1 1 d . . .
C1A C 0.1540(5) 0.4422(6) 0.1786(5) 0.032(2) Uani 1 1 d . . .
C2A C 0.1540(6) 0.3721(7) 0.1401(6) 0.045(3) Uani 1 1 d . . .
H2A H 0.1159 0.3391 0.1242 0.054 Uiso 1 1 calc R . .
C3A C 0.2066(6) 0.3494(8) 0.1244(6) 0.048(3) Uani 1 1 d . . .
H3A H 0.2054 0.3007 0.0985 0.058 Uiso 1 1 calc R . .
C4A C 0.2614(6) 0.3974(7) 0.1465(6) 0.045(3) Uani 1 1 d . . .
H4A H 0.2982 0.3824 0.1353 0.054 Uiso 1 1 calc R . .
C5A C 0.2632(6) 0.4674(8) 0.1849(6) 0.048(3) Uani 1 1 d . . .
H5A H 0.3015 0.4999 0.2007 0.057 Uiso 1 1 calc R . .
C6A C 0.2093(5) 0.4901(7) 0.2003(5) 0.041(2) Uani 1 1 d . . .
H6A H 0.2104 0.5390 0.2261 0.049 Uiso 1 1 calc R . .
C1B C 0.0409(5) 0.5431(6) 0.1195(4) 0.028(2) Uani 1 1 d . . .
C2B C 0.0679(6) 0.5620(7) 0.0737(5) 0.044(3) Uani 1 1 d . . .
H2B H 0.1089 0.5393 0.0767 0.052 Uiso 1 1 calc R . .
C3B C 0.0362(7) 0.6139(10) 0.0230(6) 0.062(4) Uani 1 1 d . . .
H3B H 0.0550 0.6265 -0.0092 0.074 Uiso 1 1 calc R . .
C4B C -0.0227(7) 0.6475(9) 0.0192(6) 0.057(3) Uani 1 1 d . . .
H4B H -0.0443 0.6843 -0.0152 0.068 Uiso 1 1 calc R . .
C5B C -0.0499(6) 0.6283(8) 0.0639(6) 0.054(3) Uani 1 1 d . . .
H5B H -0.0906 0.6519 0.0608 0.065 Uiso 1 1 calc R . .
C6B C -0.0202(6) 0.5757(9) 0.1138(6) 0.051(3) Uani 1 1 d . . .
H6B H -0.0406 0.5612 0.1443 0.061 Uiso 1 1 calc R . .
C1C C 0.0695(5) 0.1850(6) 0.3856(5) 0.034(2) Uani 1 1 d . . .
C2C C 0.0227(5) 0.1866(7) 0.4149(5) 0.038(2) Uani 1 1 d . . .
H2C H -0.0023 0.2367 0.4125 0.046 Uiso 1 1 calc R . .
C3C C 0.0120(7) 0.1163(8) 0.4477(7) 0.058(3) Uani 1 1 d . . .
H3C H -0.0207 0.1173 0.4672 0.069 Uiso 1 1 calc R . .
C4C C 0.0494(9) 0.0445(9) 0.4518(9) 0.079(5) Uani 1 1 d . . .
H4C H 0.0434 -0.0034 0.4757 0.095 Uiso 1 1 calc R . .
C5C C 0.0949(8) 0.0417(9) 0.4219(8) 0.071(4) Uani 1 1 d . . .
H5C H 0.1193 -0.0090 0.4242 0.085 Uiso 1 1 calc R . .
C6C C 0.1060(6) 0.1101(7) 0.3889(6) 0.048(3) Uani 1 1 d . . .
H6C H 0.1379 0.1073 0.3684 0.057 Uiso 1 1 calc R . .
C1D C 0.1261(5) 0.2435(5) 0.2930(4) 0.026(2) Uani 1 1 d . . .
C2D C 0.0933(5) 0.1943(6) 0.2403(5) 0.036(2) Uani 1 1 d . . .
H2D H 0.0487 0.1837 0.2307 0.044 Uiso 1 1 calc R . .
C3D C 0.1263(6) 0.1611(7) 0.2023(6) 0.049(3) Uani 1 1 d . . .
H3D H 0.1042 0.1271 0.1663 0.058 Uiso 1 1 calc R . .
C4D C 0.1914(6) 0.1767(8) 0.2158(5) 0.046(3) Uani 1 1 d . . .
H4D H 0.2135 0.1539 0.1889 0.055 Uiso 1 1 calc R . .
C5D C 0.2241(5) 0.2248(8) 0.2679(6) 0.047(3) Uani 1 1 d . . .
H5D H 0.2687 0.2354 0.2776 0.056 Uiso 1 1 calc R . .
C6D C 0.1906(5) 0.2577(7) 0.3063(5) 0.036(2) Uani 1 1 d . . .
H6D H 0.2129 0.2909 0.3426 0.043 Uiso 1 1 calc R . .
N2 N 0.1552(5) 0.1589(6) 0.0057(5) 0.053(3) Uani 1 1 d . . .
O2 O 0.1017(7) 0.1739(10) -0.0310(9) 0.137(6) Uani 1 1 d . . .
O3 O 0.1644(7) 0.1445(12) 0.0611(6) 0.119(5) Uani 1 1 d . . .
O4 O 0.1990(6) 0.1533(8) -0.0166(5) 0.087(4) Uani 1 1 d . . .
N3 N 0.3551(10) 0.2986(14) 0.3947(11) 0.138(9) Uani 1 1 d . . .
C14 C 0.3453(10) 0.3682(16) 0.3867(11) 0.107(8) Uani 1 1 d . . .
C13 C 0.3297(11) 0.4580(12) 0.3781(13) 0.119(8) Uani 1 1 d . . .
H13A H 0.2949 0.4663 0.3378 0.179 Uiso 1 1 calc R . .
H13B H 0.3677 0.4900 0.3770 0.179 Uiso 1 1 calc R . .
H13C H 0.3160 0.4784 0.4136 0.179 Uiso 1 1 calc R . .
N4 N 0.0793(10) 0.9462(16) 0.2300(16) 0.175(13) Uani 1 1 d . . .
C16 C 0.0428(12) 0.9013(16) 0.2025(12) 0.103(7) Uani 1 1 d . . .
C15 C -0.0024(11) 0.8392(17) 0.1556(14) 0.136(10) Uani 1 1 d . . .
H15A H -0.0423 0.8688 0.1323 0.205 Uiso 1 1 calc R . .
H15B H -0.0120 0.7909 0.1792 0.205 Uiso 1 1 calc R . .
H15C H 0.0183 0.8182 0.1253 0.205 Uiso 1 1 calc R . .

loop_
_atom_site_aniso_label
_atom_site_aniso_U_11
_atom_site_aniso_U_22
_atom_site_aniso_U_33
_atom_site_aniso_U_23
_atom_site_aniso_U_13
_atom_site_aniso_U_12
Au1 0.0250(2) 0.0241(2) 0.0272(2) -0.00115(14) 0.01109(15) -0.00373(14)
P1 0.0244(12) 0.0254(11) 0.0284(12) 0.0015(9) 0.0112(10) -0.0037(9)
P2 0.0235(12) 0.0224(11) 0.0311(12) 0.0026(9) 0.0128(10) 0.0021(9)
C1 0.023(5) 0.029(5) 0.028(5) 0.000(4) 0.008(4) -0.001(4)
C2 0.039(6) 0.028(5) 0.037(5) 0.002(4) 0.014(5) -0.001(4)
C3 0.037(6) 0.021(5) 0.045(6) 0.000(4) 0.013(5) -0.002(4)
C4 0.026(5) 0.029(5) 0.046(6) -0.010(4) 0.013(4) -0.008(4)
C5 0.025(5) 0.040(5) 0.038(5) -0.006(4) 0.015(4) -0.009(4)
N1 0.042(5) 0.036(5) 0.029(4) 0.000(4) 0.001(4) -0.013(4)
C6 0.021(5) 0.042(6) 0.034(5) -0.003(4) 0.007(4) -0.002(4)
C7 0.036(6) 0.054(7) 0.033(5) -0.006(5) 0.009(5) -0.002(5)
C8 0.046(7) 0.055(7) 0.031(5) 0.011(5) 0.006(5) 0.013(5)
C9 0.027(5) 0.040(6) 0.040(6) 0.009(5) 0.007(4) 0.001(4)
C10 0.023(5) 0.035(5) 0.032(5) 0.000(4) 0.014(4) 0.005(4)
C11 0.029(5) 0.035(5) 0.024(5) 0.002(4) 0.010(4) 0.002(4)
O1 0.040(4) 0.031(3) 0.027(3) 0.001(3) 0.008(3) -0.006(3)
C12 0.027(5) 0.028(5) 0.033(5) -0.003(4) 0.016(4) -0.005(4)
C1A 0.036(6) 0.027(5) 0.032(5) 0.009(4) 0.012(4) -0.001(4)
C2A 0.045(7) 0.044(6) 0.045(6) -0.005(5) 0.014(5) 0.008(5)
C3A 0.050(8) 0.045(6) 0.058(7) 0.001(5) 0.028(6) 0.016(6)
C4A 0.048(7) 0.044(6) 0.053(7) 0.013(5) 0.031(6) 0.023(5)
C5A 0.032(6) 0.058(7) 0.058(7) 0.000(6) 0.022(5) -0.006(5)
C6A 0.036(6) 0.047(6) 0.046(6) -0.008(5) 0.021(5) 0.000(5)
C1B 0.030(5) 0.023(4) 0.031(5) -0.002(4) 0.010(4) -0.003(4)
C2B 0.038(6) 0.056(7) 0.045(6) 0.020(5) 0.023(5) 0.011(5)
C3B 0.058(8) 0.091(10) 0.046(7) 0.033(7) 0.031(6) 0.023(7)
C4B 0.053(8) 0.067(8) 0.041(7) 0.018(6) 0.003(6) 0.002(6)
C5B 0.035(6) 0.068(8) 0.061(8) 0.032(7) 0.017(6) 0.016(6)
C6B 0.030(6) 0.072(8) 0.055(7) 0.028(6) 0.020(5) 0.008(6)
C1C 0.034(6) 0.030(5) 0.038(5) 0.008(4) 0.013(4) 0.007(4)
C2C 0.041(6) 0.034(5) 0.047(6) 0.009(5) 0.024(5) 0.000(5)
C3C 0.064(9) 0.050(7) 0.070(9) 0.018(6) 0.038(7) 0.003(6)
C4C 0.104(13) 0.049(8) 0.112(13) 0.037(8) 0.071(11) 0.002(8)
C5C 0.067(10) 0.049(8) 0.106(12) 0.031(8) 0.040(9) 0.010(7)
C6C 0.047(7) 0.029(5) 0.077(8) 0.016(5) 0.034(6) 0.009(5)
C1D 0.038(6) 0.019(4) 0.028(5) 0.006(4) 0.019(4) 0.008(4)
C2D 0.036(6) 0.037(5) 0.038(6) -0.003(4) 0.012(5) 0.004(4)
C3D 0.056(8) 0.039(6) 0.051(7) -0.009(5) 0.017(6) 0.011(5)
C4D 0.046(7) 0.053(7) 0.042(6) -0.006(5) 0.021(5) 0.015(5)
C5D 0.025(6) 0.055(7) 0.066(8) -0.006(6) 0.022(5) 0.002(5)
C6D 0.030(5) 0.040(6) 0.038(5) -0.003(4) 0.013(4) -0.001(4)
N2 0.047(7) 0.044(6) 0.057(7) -0.012(5) 0.001(5) 0.014(5)
O2 0.076(10) 0.124(12) 0.165(15) -0.007(11) -0.024(10) 0.035(9)
O3 0.097(10) 0.202(17) 0.070(8) 0.005(9) 0.043(8) 0.023(10)
O4 0.087(9) 0.117(9) 0.072(7) 0.044(6) 0.044(6) 0.052(7)
N3 0.117(16) 0.111(15) 0.141(18) 0.033(14) -0.022(13) -0.026(13)
C14 0.072(13) 0.124(19) 0.106(15) 0.047(14) 0.003(11) -0.025(12)
C13 0.123(19) 0.077(13) 0.19(2) 0.015(14) 0.092(18) 0.014(12)
N4 0.068(13) 0.14(2) 0.31(4) -0.04(2) 0.055(18) -0.035(13)
C16 0.092(16) 0.117(17) 0.122(17) 0.044(14) 0.063(14) 0.038(14)
C15 0.073(15) 0.13(2) 0.18(3) -0.036(19) 0.008(15) -0.028(14)

loop_
_atom_type_symbol
_atom_type_description
_atom_type_scat_dispersion_real
_atom_type_scat_dispersion_imag
_atom_type_scat_source
C C 0.0033 0.0016 'International Tables Vol C Tables 4.2.6.8 and 6.1.1.4'
H H 0.0000 0.0000 'International Tables Vol C Tables 4.2.6.8 and 6.1.1.4'
Au Au -2.0133 8.8022 'International Tables Vol C Tables 4.2.6.8 and 6.1.1.4'
N N 0.0061 0.0033 'International Tables Vol C Tables 4.2.6.8 and 6.1.1.4'
O O 0.0106 0.0060 'International Tables Vol C Tables 4.2.6.8 and 6.1.1.4'
P P 0.1023 0.0942 'International Tables Vol C Tables 4.2.6.8 and 6.1.1.4'

loop_
_geom_angle_atom_site_label_1
_geom_angle_atom_site_label_2
_geom_angle_atom_site_label_3
_geom_angle
_geom_angle_site_symmetry_1
_geom_angle_site_symmetry_3
_geom_angle_publ_flag
P1 Au1 P2 162.65(8) . 2 ?
P1 Au1 Au1 104.35(6) . 2 ?
P2 Au1 Au1 90.08(6) 2 2 ?
C1A P1 C1B 105.0(4) . . ?
C1A P1 C1 102.9(4) . . ?
C1B P1 C1 103.8(4) . . ?
C1A P1 Au1 115.9(3) . . ?
C1B P1 Au1 103.8(3) . . ?
C1 P1 Au1 123.5(3) . . ?
C1C P2 C10 105.6(5) . . ?
C1C P2 C1D 104.4(4) . . ?
C10 P2 C1D 106.4(4) . . ?
C1C P2 Au1 113.5(3) . 2 ?
C10 P2 Au1 104.0(3) . 2 ?
C1D P2 Au1 121.9(3) . 2 ?
C12 C1 C2 117.9(9) . . ?
C12 C1 P1 121.9(7) . . ?
C2 C1 P1 119.7(7) . . ?
C3 C2 C1 119.6(9) . . ?
C3 C2 H2 120.2 . . ?
C1 C2 H2 120.2 . . ?
C2 C3 C4 121.3(9) . . ?
C2 C3 H3 119.3 . . ?
C4 C3 H3 119.3 . . ?
C5 C4 C3 120.5(9) . . ?
C5 C4 H4 119.7 . . ?
C3 C4 H4 119.7 . . ?
N1 C5 C4 122.5(9) . . ?
N1 C5 C12 118.9(9) . . ?
C4 C5 C12 118.5(9) . . ?
C5 N1 C6 120.5(8) . . ?
C5 N1 H1 119.7 . . ?
C6 N1 H1 119.7 . . ?
N1 C6 C11 119.1(9) . . ?
N1 C6 C7 123.4(9) . . ?
C11 C6 C7 117.4(10) . . ?
C8 C7 C6 120.0(10) . . ?
C8 C7 H7 120.0 . . ?
C6 C7 H7 120.0 . . ?
C7 C8 C9 122.4(10) . . ?
C7 C8 H8 118.8 . . ?
C9 C8 H8 118.8 . . ?
C8 C9 C10 118.3(10) . . ?
C8 C9 H9 120.8 . . ?
C10 C9 H9 120.8 . . ?
C11 C10 C9 119.0(9) . . ?
C11 C10 P2 118.2(7) . . ?
C9 C10 P2 122.3(8) . . ?
C10 C11 C6 122.6(9) . . ?
C10 C11 O1 116.4(8) . . ?
C6 C11 O1 121.0(9) . . ?
C12 O1 C11 116.4(7) . . ?
C1 C12 O1 116.9(8) . . ?
C1 C12 C5 121.7(9) . . ?
O1 C12 C5 121.1(9) . . ?
C6A C1A C2A 118.1(10) . . ?
C6A C1A P1 121.0(8) . . ?
C2A C1A P1 120.2(8) . . ?
C3A C2A C1A 122.0(12) . . ?
C3A C2A H2A 119.0 . . ?
C1A C2A H2A 119.0 . . ?
C2A C3A C4A 119.3(11) . . ?
C2A C3A H3A 120.3 . . ?
C4A C3A H3A 120.3 . . ?
C3A C4A C5A 120.3(10) . . ?
C3A C4A H4A 119.8 . . ?
C5A C4A H4A 119.8 . . ?
C4A C5A C6A 119.9(11) . . ?
C4A C5A H5A 120.1 . . ?
C6A C5A H5A 120.1 . . ?
C1A C6A C5A 120.4(11) . . ?
C1A C6A H6A 119.8 . . ?
C5A C6A H6A 119.8 . . ?
C2B C1B C6B 119.2(10) . . ?
C2B C1B P1 123.7(8) . . ?
C6B C1B P1 117.1(8) . . ?
C1B C2B C3B 120.4(11) . . ?
C1B C2B H2B 119.8 . . ?
C3B C2B H2B 119.8 . . ?
C4B C3B C2B 119.7(11) . . ?
C4B C3B H3B 120.1 . . ?
C2B C3B H3B 120.1 . . ?
C5B C4B C3B 120.1(11) . . ?
C5B C4B H4B 119.9 . . ?
C3B C4B H4B 119.9 . . ?
C4B C5B C6B 121.3(12) . . ?
C4B C5B H5B 119.4 . . ?
C6B C5B H5B 119.4 . . ?
C5B C6B C1B 119.3(11) . . ?
C5B C6B H6B 120.3 . . ?
C1B C6B H6B 120.3 . . ?
C2C C1C C6C 119.2(9) . . ?
C2C C1C P2 118.8(8) . . ?
C6C C1C P2 121.9(8) . . ?
C3C C2C C1C 120.7(11) . . ?
C3C C2C H2C 119.6 . . ?
C1C C2C H2C 119.6 . . ?
C4C C3C C2C 119.2(12) . . ?
C4C C3C H3C 120.4 . . ?
C2C C3C H3C 120.4 . . ?
C5C C4C C3C 120.5(12) . . ?
C5C C4C H4C 119.7 . . ?
C3C C4C H4C 119.7 . . ?
C6C C5C C4C 121.3(13) . . ?
C6C C5C H5C 119.3 . . ?
C4C C5C H5C 119.3 . . ?
C5C C6C C1C 119.0(12) . . ?
C5C C6C H6C 120.5 . . ?
C1C C6C H6C 120.5 . . ?
C6D C1D C2D 119.5(9) . . ?
C6D C1D P2 120.7(7) . . ?
C2D C1D P2 119.6(8) . . ?
C3D C2D C1D 119.2(11) . . ?
C3D C2D H2D 120.4 . . ?
C1D C2D H2D 120.4 . . ?
C2D C3D C4D 120.7(11) . . ?
C2D C3D H3D 119.7 . . ?
C4D C3D H3D 119.7 . . ?
C5D C4D C3D 120.4(10) . . ?
C5D C4D H4D 119.8 . . ?
C3D C4D H4D 119.8 . . ?
C4D C5D C6D 118.7(11) . . ?
C4D C5D H5D 120.7 . . ?
C6D C5D H5D 120.7 . . ?
C1D C6D C5D 121.6(10) . . ?
C1D C6D H6D 119.2 . . ?
C5D C6D H6D 119.2 . . ?
O3 N2 O4 120.2(12) . . ?
O3 N2 O2 122.0(17) . . ?
O4 N2 O2 117.7(15) . . ?
N3 C14 C13 177(3) . . ?
C14 C13 H13A 109.5 . . ?
C14 C13 H13B 109.5 . . ?
H13A C13 H13B 109.5 . . ?
C14 C13 H13C 109.5 . . ?
H13A C13 H13C 109.5 . . ?
H13B C13 H13C 109.5 . . ?
N4 C16 C15 170(3) . . ?
C16 C15 H15A 109.5 . . ?
C16 C15 H15B 109.5 . . ?
H15A C15 H15B 109.5 . . ?
C16 C15 H15C 109.5 . . ?
H15A C15 H15C 109.5 . . ?
H15B C15 H15C 109.5 . . ?

loop_
_geom_bond_atom_site_label_1
_geom_bond_atom_site_label_2
_geom_bond_distance
_geom_bond_site_symmetry_2
_geom_bond_publ_flag
Au1 P1 2.332(2) . ?
Au1 P2 2.347(2) 2 ?
Au1 Au1 2.8562(8) 2 ?
P1 C1A 1.813(11) . ?
P1 C1B 1.820(10) . ?
P1 C1 1.823(9) . ?
P2 C1C 1.807(10) . ?
P2 C10 1.816(10) . ?
P2 C1D 1.820(9) . ?
P2 Au1 2.347(2) 2 ?
C1 C12 1.388(13) . ?
C1 C2 1.426(13) . ?
C2 C3 1.373(14) . ?
C2 H2 0.9500 . ?
C3 C4 1.383(15) . ?
C3 H3 0.9500 . ?
C4 C5 1.379(14) . ?
C4 H4 0.9500 . ?
C5 N1 1.377(13) . ?
C5 C12 1.406(14) . ?
N1 C6 1.378(13) . ?
N1 H1 0.8800 . ?
C6 C11 1.392(14) . ?
C6 C7 1.414(15) . ?
C7 C8 1.362(16) . ?
C7 H7 0.9500 . ?
C8 C9 1.380(16) . ?
C8 H8 0.9500 . ?
C9 C10 1.416(14) . ?
C9 H9 0.9500 . ?
C10 C11 1.372(14) . ?
C11 O1 1.405(11) . ?
O1 C12 1.389(11) . ?
C1A C6A 1.377(15) . ?
C1A C2A 1.389(15) . ?
C2A C3A 1.356(17) . ?
C2A H2A 0.9500 . ?
C3A C4A 1.370(18) . ?
C3A H3A 0.9500 . ?
C4A C5A 1.378(17) . ?
C4A H4A 0.9500 . ?
C5A C6A 1.381(16) . ?
C5A H5A 0.9500 . ?
C6A H6A 0.9500 . ?
C1B C2B 1.361(14) . ?
C1B C6B 1.403(15) . ?
C2B C3B 1.380(16) . ?
C2B H2B 0.9500 . ?
C3B C4B 1.376(19) . ?
C3B H3B 0.9500 . ?
C4B C5B 1.343(19) . ?
C4B H4B 0.9500 . ?
C5B C6B 1.365(16) . ?
C5B H5B 0.9500 . ?
C6B H6B 0.9500 . ?
C1C C2C 1.379(15) . ?
C1C C6C 1.411(14) . ?
C2C C3C 1.379(15) . ?
C2C H2C 0.9500 . ?
C3C C4C 1.38(2) . ?
C3C H3C 0.9500 . ?
C4C C5C 1.37(2) . ?
C4C H4C 0.9500 . ?
C5C C6C 1.361(17) . ?
C5C H5C 0.9500 . ?
C6C H6C 0.9500 . ?
C1D C6D 1.371(14) . ?
C1D C2D 1.391(14) . ?
C2D C3D 1.377(16) . ?
C2D H2D 0.9500 . ?
C3D C4D 1.386(18) . ?
C3D H3D 0.9500 . ?
C4D C5D 1.372(17) . ?
C4D H4D 0.9500 . ?
C5D C6D 1.387(15) . ?
C5D H5D 0.9500 . ?
C6D H6D 0.9500 . ?
N2 O3 1.199(16) . ?
N2 O4 1.217(15) . ?
N2 O2 1.218(16) . ?
N3 C14 1.11(3) . ?
C14 C13 1.45(3) . ?
C13 H13A 0.9800 . ?
C13 H13B 0.9800 . ?
C13 H13C 0.9800 . ?
N4 C16 1.09(3) . ?
C16 C15 1.53(4) . ?
C15 H15A 0.9800 . ?
C15 H15B 0.9800 . ?
C15 H15C 0.9800 . ?
